data_7245270
loop_
_publ_author_name
'Angevine, Devin J.'
'Camacho, Kristine Joy'
'Rzayev, Javid'
'Benedict, Jason B.'

_publ_section_title
;
 Transforming liquid nicotine into a stable solid through crystallization
 with orotic acid
;
_journal_name_full CrystEngComm
_journal_paper_doi 10.1039/D2CE00764A
_journal_year 2022
_chemical_absolute_configuration rm
_chemical_formula_moiety '2(C10 H15 N2), 2(C5 H3 N2 O4), H2 O'
_chemical_formula_sum 'C30 H38 N8 O9'
_chemical_formula_weight 654.68
_chemical_melting_point 408.65
_chemical_name_systematic '(S)-Nicotinium Orotate Hemihydrate'
_space_group_crystal_system orthorhombic
_space_group_IT_number 17
_space_group_name_Hall 'P 2c 2'
_space_group_name_H-M_alt 'P 2 2 21'
_atom_sites_solution_hydrogens mixed
_atom_sites_solution_primary dual
_audit_creation_date 2022-03-03
_audit_creation_method
;
Olex2 1.5
(compiled 2021.12.09 svn.r5202d8cf for OlexSys, GUI svn.r6439)
;
_audit_update_record
;
2022-03-24 deposited with the CCDC.	2022-08-05 downloaded from the CCDC.
;
_cell_angle_alpha 90
_cell_angle_beta 90
_cell_angle_gamma 90
_cell_formula_units_Z 2
_cell_length_a 6.9489(7)
_cell_length_b 9.7256(10)
_cell_length_c 23.026(2)
_cell_measurement_reflns_used 6162
_cell_measurement_temperature 90.0
_cell_measurement_theta_max 27.14
_cell_measurement_theta_min 2.27
_cell_volume 1556.1(3)
_computing_cell_refinement 'SAINT V8.38A (Bruker, 2016)'
_computing_data_reduction 'SAINT V8.38A (Bruker, 2016)'
_computing_molecular_graphics 'Olex2 1.5 (Dolomanov et al., 2009)'
_computing_publication_material 'Olex2 1.5 (Dolomanov et al., 2009)'
_computing_structure_refinement 'SHELXL 2018/3 (Sheldrick, 2015)'
_computing_structure_solution 'XT (Sheldrick, 2015)'
_diffrn_ambient_temperature 90.0
_diffrn_measured_fraction_theta_full 1.000
_diffrn_measured_fraction_theta_max 1.000
_diffrn_measurement_device_type 'Bruker APEX-II CCD'
_diffrn_measurement_method '\f and \w scans'
_diffrn_radiation_type MoK\a
_diffrn_radiation_wavelength 0.71073
_diffrn_reflns_av_R_equivalents 0.0524
_diffrn_reflns_av_unetI/netI 0.0299
_diffrn_reflns_Laue_measured_fraction_full 1.000
_diffrn_reflns_Laue_measured_fraction_max 1.000
_diffrn_reflns_limit_h_max 9
_diffrn_reflns_limit_h_min -9
_diffrn_reflns_limit_k_max 12
_diffrn_reflns_limit_k_min -12
_diffrn_reflns_limit_l_max 29
_diffrn_reflns_limit_l_min -30
_diffrn_reflns_number 27746
_diffrn_reflns_point_group_measured_fraction_full 1.000
_diffrn_reflns_point_group_measured_fraction_max 1.000
_diffrn_reflns_theta_full 25.242
_diffrn_reflns_theta_max 27.582
_diffrn_reflns_theta_min 1.769
_exptl_absorpt_coefficient_mu 0.105
_exptl_absorpt_correction_T_max 0.7456
_exptl_absorpt_correction_T_min 0.6787
_exptl_absorpt_correction_type multi-scan
_exptl_absorpt_process_details
;
SADABS-2016/2 (Bruker,2016/2) was used for absorption correction.
wR2(int) was 0.1478 before and 0.0599 after correction.
The Ratio of minimum to maximum transmission is 0.9103.
The \l/2 correction factor is Not present.
;
_exptl_crystal_colour 'clear colourless'
_exptl_crystal_colour_lustre clear
_exptl_crystal_colour_primary colourless
_exptl_crystal_density_diffrn 1.397
_exptl_crystal_description plate
_exptl_crystal_F_000 692
_exptl_crystal_preparation 'slow evaporation from water'
_exptl_crystal_recrystallization_method 'Re-crystallisation from solvent: Water'
_exptl_crystal_size_max 0.14
_exptl_crystal_size_mid 0.08
_exptl_crystal_size_min 0.02
_refine_diff_density_max 0.242
_refine_diff_density_min -0.207
_refine_diff_density_rms 0.052
_refine_ls_extinction_coef 0.0057(11)
_refine_ls_extinction_expression Fc^*^=kFc[1+0.001xFc^2^\l^3^/sin(2\q)]^-1/4^
_refine_ls_extinction_method 'SHELXL-2018/3 (Sheldrick 2018)'
_refine_ls_goodness_of_fit_ref 1.157
_refine_ls_hydrogen_treatment mixed
_refine_ls_matrix_type full
_refine_ls_number_parameters 231
_refine_ls_number_reflns 3616
_refine_ls_number_restraints 0
_refine_ls_restrained_S_all 1.157
_refine_ls_R_factor_all 0.0530
_refine_ls_R_factor_gt 0.0497
_refine_ls_shift/su_max 0.000
_refine_ls_shift/su_mean 0.000
_refine_ls_structure_factor_coef Fsqd
_refine_ls_weighting_details 'w=1/[\s^2^(Fo^2^)+(0.0188P)^2^+1.4976P] where P=(Fo^2^+2Fc^2^)/3'
_refine_ls_weighting_scheme calc
_refine_ls_wR_factor_gt 0.1075
_refine_ls_wR_factor_ref 0.1088
_reflns_Friedel_coverage 0.720
_reflns_Friedel_fraction_full 1.000
_reflns_Friedel_fraction_max 1.000
_reflns_number_gt 3405
_reflns_number_total 3616
_reflns_threshold_expression 'I > 2\s(I)'
_cod_data_source_file d2ce00764a6.cif
_cod_data_source_block nicotinium_orotate_hemihydrate
_cod_database_code 7245270
_shelx_shelxl_version_number 2018/3
_shelx_space_group_comment
;
The symmetry employed for this shelxl refinement is uniquely defined
by the following loop, which should always be used as a source of
symmetry information in preference to the above space-group names.
They are only intended as comments.
;
_shelx_estimated_absorpt_t_max 0.998
_shelx_estimated_absorpt_t_min 0.985
_olex2_refinement_description
;
1. Fixed Uiso
 At 1.2 times of:
  All C(H) groups, All C(H,H) groups, All C(H,H,H) groups
2.a Ternary CH refined with riding coordinates:
 C6(H6)
2.b Secondary CH2 refined with riding coordinates:
 C9(H9a,H9b), C8(H8a,H8b), C7(H7a,H7b)
2.c Aromatic/amide H refined with riding coordinates:
 C13(H13), C2(H2a), C5(H5), C3(H3), C1(H1)
2.d Idealised Me refined as rotating group:
 C10(H10a,H10b,H10c)
;
_olex2_exptl_crystal_mounting_method 'mounted with oil'
_olex2_submission_original_sample_id Nicotinium_Orotate_Hemihydrate
_olex2_submission_special_instructions 'No special instructions were received'

loop_
_space_group_symop_operation_xyz
'x, y, z'
'-x, -y, z+1/2'
'-x, y, -z+1/2'
'x, -y, -z'

loop_
_atom_site_label
_atom_site_type_symbol
_atom_site_fract_x
_atom_site_fract_y
_atom_site_fract_z
_atom_site_U_iso_or_equiv
_atom_site_adp_type
_atom_site_occupancy
_atom_site_site_symmetry_order
_atom_site_calc_flag
_atom_site_refinement_flags_posn
_atom_site_refinement_flags_adp
_atom_site_refinement_flags_occupancy
_atom_site_disorder_assembly
_atom_site_disorder_group
O1 O 0.5930(4) 0.8586(3) 0.53646(10) 0.0301(6) Uani 1 1 d . . . . .
O5 O 0.000000 0.0957(4) 0.250000 0.0285(8) Uani 1 2 d S T P . .
O2 O 0.4735(4) 0.6453(3) 0.53035(11) 0.0342(6) Uani 1 1 d . . . . .
O3 O 0.6897(4) 0.4832(2) 0.33986(11) 0.0299(6) Uani 1 1 d . . . . .
O4 O 0.7813(4) 0.9460(3) 0.33006(12) 0.0360(6) Uani 1 1 d . . . . .
N4 N 0.7379(4) 0.7149(3) 0.33618(11) 0.0186(5) Uani 1 1 d . . . . .
N1 N 0.2202(4) 0.6634(3) 0.28546(11) 0.0243(6) Uani 1 1 d . . . . .
N2 N 0.2934(4) 0.2426(3) 0.37400(12) 0.0216(6) Uani 1 1 d . . . . .
N3 N 0.6448(4) 0.6099(3) 0.42362(12) 0.0222(6) Uani 1 1 d . . . . .
C13 C 0.6903(4) 0.8514(3) 0.41974(12) 0.0160(6) Uani 1 1 d . . . . .
H13 H 0.691111 0.937412 0.439305 0.019 Uiso 1 1 calc R U . . .
C14 C 0.7405(5) 0.8458(3) 0.35991(13) 0.0212(6) Uani 1 1 d . . . . .
C4 C 0.1641(4) 0.4818(3) 0.35527(13) 0.0197(6) Uani 1 1 d . . . . .
C11 C 0.5636(5) 0.7481(4) 0.51073(13) 0.0213(7) Uani 1 1 d . . . . .
C15 C 0.6912(5) 0.5950(3) 0.36489(13) 0.0199(6) Uani 1 1 d . . . . .
C2 C 0.2134(5) 0.7140(3) 0.38756(14) 0.0230(7) Uani 1 1 d . . . . .
H2A H 0.222333 0.780211 0.417756 0.028 Uiso 1 1 calc R U . . .
C12 C 0.6414(4) 0.7364(3) 0.44921(13) 0.0195(6) Uani 1 1 d . . . . .
C5 C 0.1865(5) 0.5309(3) 0.29876(13) 0.0209(6) Uani 1 1 d . . . . .
H5 H 0.177256 0.466829 0.267745 0.025 Uiso 1 1 calc R U . . .
C6 C 0.1162(4) 0.3311(3) 0.36365(14) 0.0206(6) Uani 1 1 d . . . . .
H6 H 0.052886 0.297765 0.327277 0.025 Uiso 1 1 calc R U . . .
C3 C 0.1808(5) 0.5764(3) 0.40025(13) 0.0229(7) Uani 1 1 d . . . . .
H3 H 0.169875 0.547000 0.439460 0.028 Uiso 1 1 calc R U . . .
C1 C 0.2327(5) 0.7528(4) 0.32968(14) 0.0241(7) Uani 1 1 d . . . . .
H1 H 0.255747 0.846912 0.321096 0.029 Uiso 1 1 calc R U . . .
C9 C 0.2102(5) 0.1115(3) 0.39692(15) 0.0269(7) Uani 1 1 d . . . . .
H9A H 0.310082 0.054878 0.416085 0.032 Uiso 1 1 calc R U . . .
H9B H 0.149797 0.057187 0.365447 0.032 Uiso 1 1 calc R U . . .
C10 C 0.4186(5) 0.2223(4) 0.32259(15) 0.0308(8) Uani 1 1 d . . . . .
H10A H 0.341179 0.188330 0.290041 0.037 Uiso 1 1 calc R U . . .
H10B H 0.519133 0.155125 0.331869 0.037 Uiso 1 1 calc R U . . .
H10C H 0.478314 0.309997 0.311878 0.037 Uiso 1 1 calc R U . . .
C8 C 0.0606(5) 0.1605(4) 0.44043(16) 0.0309(8) Uani 1 1 d . . . . .
H8A H 0.119949 0.176660 0.478922 0.037 Uiso 1 1 calc R U . . .
H8B H -0.043772 0.091977 0.444697 0.037 Uiso 1 1 calc R U . . .
C7 C -0.0168(6) 0.2944(4) 0.41503(17) 0.0338(9) Uani 1 1 d . . . . .
H7A H -0.014386 0.368293 0.444604 0.041 Uiso 1 1 calc R U . . .
H7B H -0.150867 0.282171 0.401474 0.041 Uiso 1 1 calc R U . . .
H4 H 0.757(5) 0.709(4) 0.2981(16) 0.022(9) Uiso 1 1 d . . . . .
H2 H 0.353(6) 0.282(4) 0.4007(16) 0.025(10) Uiso 1 1 d . . . . .
H3A H 0.607(6) 0.520(4) 0.4430(18) 0.036(12) Uiso 1 1 d . . . . .
H5A H -0.056(7) 0.035(5) 0.2713(19) 0.052(15) Uiso 1 1 d . . . . .

loop_
_atom_site_aniso_label
_atom_site_aniso_U_11
_atom_site_aniso_U_22
_atom_site_aniso_U_33
_atom_site_aniso_U_23
_atom_site_aniso_U_13
_atom_site_aniso_U_12
O1 0.0379(15) 0.0306(13) 0.0218(12) -0.0046(11) 0.0063(10) -0.0031(11)
O5 0.035(2) 0.0241(18) 0.0268(18) 0.000 0.0073(16) 0.000
O2 0.0368(15) 0.0344(14) 0.0314(13) -0.0035(12) 0.0166(12) -0.0063(12)
O3 0.0363(14) 0.0201(11) 0.0333(13) -0.0080(10) -0.0095(12) 0.0029(11)
O4 0.0418(16) 0.0285(13) 0.0376(14) 0.0097(11) 0.0049(13) -0.0066(12)
N4 0.0212(14) 0.0196(13) 0.0148(12) -0.0007(10) 0.0032(10) 0.0009(11)
N1 0.0218(14) 0.0307(14) 0.0203(13) 0.0034(11) -0.0006(11) -0.0024(12)
N2 0.0204(13) 0.0214(14) 0.0230(13) -0.0016(11) -0.0044(11) -0.0015(12)
N3 0.0200(14) 0.0242(14) 0.0224(13) 0.0027(11) 0.0004(11) -0.0010(12)
C13 0.0179(14) 0.0146(13) 0.0154(13) -0.0043(11) 0.0022(11) 0.0002(12)
C14 0.0207(15) 0.0186(14) 0.0242(15) -0.0008(13) 0.0018(13) -0.0008(13)
C4 0.0146(14) 0.0259(16) 0.0185(15) 0.0035(12) -0.0014(11) 0.0008(13)
C11 0.0184(15) 0.0268(17) 0.0185(15) 0.0022(13) 0.0011(12) 0.0010(13)
C15 0.0158(14) 0.0228(15) 0.0210(14) 0.0000(12) -0.0025(12) 0.0005(13)
C2 0.0213(16) 0.0246(16) 0.0231(15) -0.0034(13) -0.0030(13) 0.0018(14)
C12 0.0130(14) 0.0271(17) 0.0184(14) -0.0018(12) -0.0007(11) 0.0006(13)
C5 0.0182(15) 0.0271(16) 0.0174(14) -0.0007(13) 0.0000(12) -0.0011(13)
C6 0.0170(14) 0.0231(16) 0.0216(15) 0.0052(13) -0.0005(12) -0.0013(13)
C3 0.0187(15) 0.0337(18) 0.0163(14) 0.0030(13) -0.0011(12) 0.0027(14)
C1 0.0184(15) 0.0261(17) 0.0278(16) 0.0024(14) 0.0011(13) 0.0010(13)
C9 0.0260(18) 0.0180(15) 0.0368(18) 0.0030(13) -0.0084(15) -0.0039(14)
C10 0.0275(18) 0.034(2) 0.0308(18) -0.0108(16) 0.0032(15) -0.0006(16)
C8 0.0286(18) 0.0314(19) 0.0327(19) 0.0121(16) -0.0003(15) -0.0024(16)
C7 0.035(2) 0.0296(19) 0.037(2) 0.0113(16) 0.0136(17) 0.0063(16)

loop_
_atom_type_symbol
_atom_type_description
_atom_type_scat_dispersion_real
_atom_type_scat_dispersion_imag
_atom_type_scat_source
C C 0.0033 0.0016 'International Tables Vol C Tables 4.2.6.8 and 6.1.1.4'
H H 0.0000 0.0000 'International Tables Vol C Tables 4.2.6.8 and 6.1.1.4'
N N 0.0061 0.0033 'International Tables Vol C Tables 4.2.6.8 and 6.1.1.4'
O O 0.0106 0.0060 'International Tables Vol C Tables 4.2.6.8 and 6.1.1.4'

loop_
_geom_angle_atom_site_label_1
_geom_angle_atom_site_label_2
_geom_angle_atom_site_label_3
_geom_angle
_geom_angle_site_symmetry_1
_geom_angle_site_symmetry_3
_geom_angle_publ_flag
H5A O5 H5A 94(6) . 3 ?
C14 N4 H4 116(2) . . ?
C15 N4 C14 126.2(3) . . ?
C15 N4 H4 117(2) . . ?
C1 N1 C5 117.3(3) . . ?
C6 N2 H2 105(3) . . ?
C9 N2 C6 103.0(2) . . ?
C9 N2 H2 109(3) . . ?
C10 N2 C6 115.2(3) . . ?
C10 N2 C9 113.2(3) . . ?
C10 N2 H2 111(3) . . ?
C15 N3 H3A 113(2) . . ?
C12 N3 C15 121.0(3) . . ?
C12 N3 H3A 126(2) . . ?
C14 C13 H13 119.5 . . ?
C12 C13 H13 119.5 . . ?
C12 C13 C14 121.1(3) . . ?
O4 C14 N4 120.8(3) . . ?
O4 C14 C13 124.7(3) . . ?
N4 C14 C13 114.5(3) . . ?
C5 C4 C6 118.3(3) . . ?
C3 C4 C5 117.3(3) . . ?
C3 C4 C6 124.3(3) . . ?
O1 C11 O2 126.5(3) . . ?
O1 C11 C12 116.7(3) . . ?
O2 C11 C12 116.8(3) . . ?
O3 C15 N4 121.6(3) . . ?
O3 C15 N3 122.9(3) . . ?
N4 C15 N3 115.5(3) . . ?
C3 C2 H2A 120.7 . . ?
C3 C2 C1 118.6(3) . . ?
C1 C2 H2A 120.7 . . ?
N3 C12 C11 118.4(3) . . ?
C13 C12 N3 121.7(3) . . ?
C13 C12 C11 119.7(3) . . ?
N1 C5 C4 124.1(3) . . ?
N1 C5 H5 118.0 . . ?
C4 C5 H5 118.0 . . ?
N2 C6 H6 107.7 . . ?
N2 C6 C7 103.5(3) . . ?
C4 C6 N2 112.9(3) . . ?
C4 C6 H6 107.7 . . ?
C4 C6 C7 116.9(3) . . ?
C7 C6 H6 107.7 . . ?
C4 C3 H3 120.2 . . ?
C2 C3 C4 119.7(3) . . ?
C2 C3 H3 120.2 . . ?
N1 C1 C2 123.0(3) . . ?
N1 C1 H1 118.5 . . ?
C2 C1 H1 118.5 . . ?
N2 C9 H9A 111.1 . . ?
N2 C9 H9B 111.1 . . ?
N2 C9 C8 103.2(3) . . ?
H9A C9 H9B 109.1 . . ?
C8 C9 H9A 111.1 . . ?
C8 C9 H9B 111.1 . . ?
N2 C10 H10A 109.5 . . ?
N2 C10 H10B 109.5 . . ?
N2 C10 H10C 109.5 . . ?
H10A C10 H10B 109.5 . . ?
H10A C10 H10C 109.5 . . ?
H10B C10 H10C 109.5 . . ?
C9 C8 H8A 110.8 . . ?
C9 C8 H8B 110.8 . . ?
C9 C8 C7 104.8(3) . . ?
H8A C8 H8B 108.9 . . ?
C7 C8 H8A 110.8 . . ?
C7 C8 H8B 110.8 . . ?
C6 C7 H7A 110.5 . . ?
C6 C7 H7B 110.5 . . ?
C8 C7 C6 106.3(3) . . ?
C8 C7 H7A 110.5 . . ?
C8 C7 H7B 110.5 . . ?
H7A C7 H7B 108.7 . . ?

loop_
_geom_bond_atom_site_label_1
_geom_bond_atom_site_label_2
_geom_bond_distance
_geom_bond_site_symmetry_2
_geom_bond_publ_flag
O1 C11 1.245(4) . ?
O5 H5A 0.86(4) . ?
O5 H5A 0.86(4) 3 ?
O2 C11 1.263(4) . ?
O3 C15 1.231(4) . ?
O4 C14 1.226(4) . ?
N4 C14 1.385(4) . ?
N4 C15 1.379(4) . ?
N4 H4 0.89(4) . ?
N1 C5 1.345(4) . ?
N1 C1 1.342(4) . ?
N2 C6 1.521(4) . ?
N2 C9 1.497(4) . ?
N2 C10 1.482(4) . ?
N2 H2 0.83(4) . ?
N3 C15 1.398(4) . ?
N3 C12 1.365(4) . ?
N3 H3A 1.02(4) . ?
C13 H13 0.9500 . ?
C13 C14 1.422(4) . ?
C13 C12 1.351(4) . ?
C4 C5 1.395(4) . ?
C4 C6 1.515(4) . ?
C4 C3 1.390(4) . ?
C11 C12 1.520(4) . ?
C2 H2A 0.9500 . ?
C2 C3 1.388(5) . ?
C2 C1 1.392(5) . ?
C5 H5 0.9500 . ?
C6 H6 1.0000 . ?
C6 C7 1.543(5) . ?
C3 H3 0.9500 . ?
C1 H1 0.9500 . ?
C9 H9A 0.9900 . ?
C9 H9B 0.9900 . ?
C9 C8 1.520(5) . ?
C10 H10A 0.9800 . ?
C10 H10B 0.9800 . ?
C10 H10C 0.9800 . ?
C8 H8A 0.9900 . ?
C8 H8B 0.9900 . ?
C8 C7 1.525(5) . ?
C7 H7A 0.9900 . ?
C7 H7B 0.9900 . ?

loop_
_geom_hbond_atom_site_label_D
_geom_hbond_atom_site_label_H
_geom_hbond_atom_site_label_A
_geom_hbond_distance_DH
_geom_hbond_distance_HA
_geom_hbond_distance_DA
_geom_hbond_angle_DHA
_geom_hbond_site_symmetry_A
_geom_hbond_publ_flag
C13 H13 O1 0.95 2.17 3.070(4) 157.6 4_576 yes
C5 H5 O3 0.95 2.65 3.338(4) 129.8 3_655 yes
C9 H9A O1 0.99 2.40 3.085(4) 125.6 4_566 yes
C10 H10C O3 0.98 2.33 3.185(5) 145.9 . yes
C8 H8B O1 0.99 2.61 3.297(5) 127.0 4_466 yes
C7 H7B O3 0.99 2.66 3.245(5) 118.2 1_455 yes
N4 H4 N1 0.89(4) 1.98(4) 2.860(4) 170(3) 3_655 yes
N2 H2 O1 0.83(4) 2.60(4) 3.092(4) 119(3) 4_566 yes
N2 H2 O2 0.83(4) 1.93(4) 2.758(4) 172(4) 4_566 yes
N3 H3A O2 1.02(4) 1.96(4) 2.950(4) 166(4) 4_566 yes
O5 H5A O4 0.86(4) 1.97(4) 2.798(3) 163(4) 1_445 yes

loop_
_geom_torsion_atom_site_label_1
_geom_torsion_atom_site_label_2
_geom_torsion_atom_site_label_3
_geom_torsion_atom_site_label_4
_geom_torsion
_geom_torsion_site_symmetry_1
_geom_torsion_site_symmetry_2
_geom_torsion_site_symmetry_3
_geom_torsion_site_symmetry_4
_geom_torsion_publ_flag
O1 C11 C12 N3 167.8(3) . . . . ?
O1 C11 C12 C13 -17.5(5) . . . . ?
O2 C11 C12 N3 -13.1(4) . . . . ?
O2 C11 C12 C13 161.6(3) . . . . ?
N2 C6 C7 C8 -16.7(4) . . . . ?
N2 C9 C8 C7 33.4(4) . . . . ?
C14 N4 C15 O3 178.7(3) . . . . ?
C14 N4 C15 N3 -0.7(5) . . . . ?
C14 C13 C12 N3 2.5(5) . . . . ?
C14 C13 C12 C11 -172.1(3) . . . . ?
C4 C6 C7 C8 -141.5(3) . . . . ?
C15 N4 C14 O4 -178.8(3) . . . . ?
C15 N4 C14 C13 0.4(5) . . . . ?
C15 N3 C12 C13 -2.9(5) . . . . ?
C15 N3 C12 C11 171.7(3) . . . . ?
C12 N3 C15 O3 -177.5(3) . . . . ?
C12 N3 C15 N4 1.9(4) . . . . ?
C12 C13 C14 O4 177.9(3) . . . . ?
C12 C13 C14 N4 -1.2(4) . . . . ?
C5 N1 C1 C2 0.4(5) . . . . ?
C5 C4 C6 N2 94.6(3) . . . . ?
C5 C4 C6 C7 -145.4(3) . . . . ?
C5 C4 C3 C2 1.6(5) . . . . ?
C6 N2 C9 C8 -44.3(3) . . . . ?
C6 C4 C5 N1 176.8(3) . . . . ?
C6 C4 C3 C2 -176.0(3) . . . . ?
C3 C4 C5 N1 -0.9(5) . . . . ?
C3 C4 C6 N2 -87.8(4) . . . . ?
C3 C4 C6 C7 32.1(5) . . . . ?
C3 C2 C1 N1 0.4(5) . . . . ?
C1 N1 C5 C4 -0.1(5) . . . . ?
C1 C2 C3 C4 -1.4(5) . . . . ?
C9 N2 C6 C4 164.9(3) . . . . ?
C9 N2 C6 C7 37.5(3) . . . . ?
C9 C8 C7 C6 -10.0(4) . . . . ?
C10 N2 C6 C4 -71.3(4) . . . . ?
C10 N2 C6 C7 161.3(3) . . . . ?
C10 N2 C9 C8 -169.3(3) . . . . ?
